data_7242087
loop_
_publ_author_name
'Yu, Huaguang'
'Sun, Jing'

_publ_section_title
;
 Synthesis, structure, and fluorescence properties of coordination
 polymers of 3,5-bis(1&#x2032;,2&#x2032;,4&#x2032;-triazol-1&#x2032;-yl)
 pyridine
;
_journal_issue 8
_journal_name_full CrystEngComm
_journal_page_first 1744
_journal_page_last 1755
_journal_paper_doi 10.1039/D0CE01649G
_journal_volume 23
_journal_year 2021
_chemical_formula_moiety 'C11 H7 Cd N7 O4'
_chemical_formula_sum 'C11 H7 Cd N7 O4'
_chemical_formula_weight 413.64
_space_group_crystal_system monoclinic
_space_group_IT_number 14
_space_group_name_Hall '-P 2ybc'
_space_group_name_H-M_alt 'P 1 21/c 1'
_atom_sites_solution_hydrogens geom
_atom_sites_solution_primary direct
_audit_block_doi 10.5517/ccdc.csd.cc26mb8g
_audit_creation_date 2020-08-31
_audit_creation_method
;
Olex2 1.2
(compiled 2018.05.29 svn.r3508 for OlexSys, GUI svn.r5506)
;
_audit_update_record
;
2020-11-14 deposited with the CCDC.	2021-01-14 downloaded from the CCDC.
;
_cell_angle_alpha 90
_cell_angle_beta 113.4227(13)
_cell_angle_gamma 90
_cell_formula_units_Z 4
_cell_length_a 9.7397(5)
_cell_length_b 13.5689(6)
_cell_length_c 12.1870(6)
_cell_measurement_reflns_used 6286
_cell_measurement_temperature 295(2)
_cell_measurement_theta_max 27.53
_cell_measurement_theta_min 2.36
_cell_volume 1477.88(12)
_computing_cell_refinement 'SAINT V8.32B (?, 2016)'
_computing_data_reduction 'SAINT V8.32B (?, 2016)'
_computing_molecular_graphics 'Olex2 (Dolomanov et al., 2009)'
_computing_publication_material 'Olex2 (Dolomanov et al., 2009)'
_computing_structure_refinement 'XL (Sheldrick, 2008)'
_computing_structure_solution 'XS (Sheldrick, 2008)'
_diffrn_ambient_temperature 295
_diffrn_measured_fraction_theta_full 0.995
_diffrn_measured_fraction_theta_max 0.994
_diffrn_measurement_device_type 'Bruker APEX-II CCD'
_diffrn_measurement_method '\f and \w scans'
_diffrn_radiation_type MoK\a
_diffrn_radiation_wavelength 0.71073
_diffrn_reflns_av_R_equivalents 0.0210
_diffrn_reflns_av_unetI/netI 0.0212
_diffrn_reflns_Laue_measured_fraction_full 0.995
_diffrn_reflns_Laue_measured_fraction_max 0.994
_diffrn_reflns_limit_h_max 12
_diffrn_reflns_limit_h_min -12
_diffrn_reflns_limit_k_max 17
_diffrn_reflns_limit_k_min -15
_diffrn_reflns_limit_l_max 15
_diffrn_reflns_limit_l_min -15
_diffrn_reflns_number 10995
_diffrn_reflns_point_group_measured_fraction_full 0.995
_diffrn_reflns_point_group_measured_fraction_max 0.994
_diffrn_reflns_theta_full 25.242
_diffrn_reflns_theta_max 27.525
_diffrn_reflns_theta_min 2.360
_diffrn_standards_number 0
_exptl_absorpt_coefficient_mu 1.510
_exptl_absorpt_correction_T_max 0.7456
_exptl_absorpt_correction_T_min 0.6523
_exptl_absorpt_correction_type multi-scan
_exptl_absorpt_process_details
'SADABS-2012/1 (Bruker,2012) was used for absorption correction. wR2(int) was 0.1191 before and 0.0355 after correction. The Ratio of minimum to maximum transmission is 0.8749. The \l/2 correction factor is 0.0015.'
_exptl_crystal_colour colorless
_exptl_crystal_density_diffrn 1.859
_exptl_crystal_description bipyramid
_exptl_crystal_F_000 808
_exptl_crystal_size_max 0.38
_exptl_crystal_size_mid 0.32
_exptl_crystal_size_min 0.32
_refine_diff_density_max 0.393
_refine_diff_density_min -0.411
_refine_diff_density_rms 0.065
_refine_ls_extinction_method none
_refine_ls_goodness_of_fit_ref 1.033
_refine_ls_hydrogen_treatment constr
_refine_ls_matrix_type full
_refine_ls_number_parameters 208
_refine_ls_number_reflns 3385
_refine_ls_number_restraints 0
_refine_ls_restrained_S_all 1.033
_refine_ls_R_factor_all 0.0270
_refine_ls_R_factor_gt 0.0215
_refine_ls_shift/su_max 0.001
_refine_ls_shift/su_mean 0.000
_refine_ls_structure_factor_coef Fsqd
_refine_ls_weighting_details 'w=1/[\s^2^(Fo^2^)+(0.0226P)^2^+0.8937P] where P=(Fo^2^+2Fc^2^)/3'
_refine_ls_weighting_scheme calc
_refine_ls_wR_factor_gt 0.0486
_refine_ls_wR_factor_ref 0.0505
_reflns_Friedel_coverage 0.000
_reflns_number_gt 2971
_reflns_number_total 3385
_reflns_threshold_expression 'I > 2\s(I)'
_cod_data_source_file d0ce01649g2.cif
_cod_data_source_block 2_sq
_cod_depositor_comments 'Adding full bibliography for 7242085--7242088.cif.'
_cod_database_code 7242087
_shelx_shelxl_version_number 2014/7
_shelx_space_group_comment
;
The symmetry employed for this shelxl refinement is uniquely defined
by the following loop, which should always be used as a source of
symmetry information in preference to the above space-group names.
They are only intended as comments.
;
_olex2_refinement_description
;
1. Fixed Uiso
 At 1.2 times of:
  All C(H) groups
2.a Aromatic/amide H refined with riding coordinates:
 C8(H8), C9(H9), C7(H7), C5(H5), C4(H4), C2(H2), C1(H1)
;
_olex2_submission_special_instructions 'No special instructions were received'

loop_
_space_group_symop_operation_xyz
'x, y, z'
'-x, y+1/2, -z+1/2'
'-x, -y, -z'
'x, -y-1/2, z-1/2'

loop_
_atom_site_label
_atom_site_type_symbol
_atom_site_fract_x
_atom_site_fract_y
_atom_site_fract_z
_atom_site_U_iso_or_equiv
_atom_site_adp_type
_atom_site_occupancy
_atom_site_site_symmetry_order
_atom_site_calc_flag
_atom_site_refinement_flags_posn
_atom_site_refinement_flags_adp
_atom_site_refinement_flags_occupancy
_atom_site_disorder_assembly
_atom_site_disorder_group
Cd1 Cd -0.69344(2) 0.07264(2) 0.11995(2) 0.02492(6) Uani 1 1 d . . . . .
N5 N 0.14869(18) 0.13976(13) 0.69389(15) 0.0252(4) Uani 1 1 d . . . . .
N2 N -0.4218(2) -0.09569(14) 0.44824(18) 0.0348(4) Uani 1 1 d . . . . .
N7 N 0.26077(19) 0.27697(13) 0.68789(16) 0.0304(4) Uani 1 1 d . . . . .
N6 N 0.2883(2) 0.13234(15) 0.78379(17) 0.0382(5) Uani 1 1 d . . . . .
C8 C 0.3491(3) 0.21611(18) 0.7762(2) 0.0387(6) Uani 1 1 d . . . . .
H8 H 0.4480 0.2334 0.8287 0.046 Uiso 1 1 calc R . . . .
C9 C 0.1354(2) 0.22628(15) 0.63848(19) 0.0280(4) Uani 1 1 d . . . . .
H9 H 0.0485 0.2482 0.5731 0.034 Uiso 1 1 calc R . . . .
C7 C -0.0943(2) 0.06554(15) 0.57813(18) 0.0249(4) Uani 1 1 d . . . . .
H7 H -0.1311 0.1254 0.5363 0.030 Uiso 1 1 calc R . . . .
C6 C 0.0485(2) 0.05853(15) 0.66694(18) 0.0248(4) Uani 1 1 d . . . . .
C5 C 0.0970(2) -0.02910(16) 0.7281(2) 0.0313(5) Uani 1 1 d . . . . .
H5 H 0.1945 -0.0320 0.7899 0.038 Uiso 1 1 calc R . . . .
C3 C -0.1803(2) -0.01887(15) 0.55356(17) 0.0237(4) Uani 1 1 d . . . . .
N4 N 0.0117(2) -0.10977(14) 0.70311(17) 0.0357(4) Uani 1 1 d . . . . .
C4 C -0.1250(2) -0.10494(17) 0.61665(19) 0.0301(5) Uani 1 1 d . . . . .
H4 H -0.1863 -0.1621 0.5977 0.036 Uiso 1 1 calc R . . . .
O3 O -0.64535(17) -0.06212(11) 0.02082(14) 0.0307(3) Uani 1 1 d . . . . .
O2 O -0.91199(16) 0.09802(12) -0.04146(14) 0.0333(4) Uani 1 1 d . . . . .
O4 O -0.49436(16) 0.11228(11) 0.07418(14) 0.0310(3) Uani 1 1 d . . . . .
O1 O -0.86471(16) -0.03174(12) 0.14149(13) 0.0328(4) Uani 1 1 d . . . . .
C10 C -1.0135(2) 0.03725(16) -0.05261(18) 0.0246(4) Uani 1 1 d . . . . .
N3 N -0.32643(18) -0.01877(13) 0.46018(15) 0.0247(4) Uani 1 1 d . . . . .
N1 N -0.52834(19) 0.01778(14) 0.30516(16) 0.0297(4) Uani 1 1 d . . . . .
C2 C -0.3920(2) 0.04769(16) 0.37403(19) 0.0287(5) Uani 1 1 d . . . . .
H2 H -0.3473 0.1073 0.3639 0.034 Uiso 1 1 calc R . . . .
C1 C -0.5409(2) -0.06992(17) 0.3543(2) 0.0339(5) Uani 1 1 d . . . . .
H1 H -0.6286 -0.1093 0.3233 0.041 Uiso 1 1 calc R . . . .
C11 C -0.5428(2) -0.05021(14) -0.01491(18) 0.0234(4) Uani 1 1 d . . . . .

loop_
_atom_site_aniso_label
_atom_site_aniso_U_11
_atom_site_aniso_U_22
_atom_site_aniso_U_33
_atom_site_aniso_U_23
_atom_site_aniso_U_13
_atom_site_aniso_U_12
Cd1 0.01467(8) 0.02901(9) 0.02683(8) -0.00330(6) 0.00375(6) 0.00064(6)
N5 0.0171(8) 0.0278(9) 0.0238(8) 0.0009(7) 0.0007(7) -0.0027(7)
N2 0.0286(10) 0.0332(10) 0.0346(10) 0.0017(8) 0.0043(8) -0.0101(8)
N7 0.0236(9) 0.0286(9) 0.0331(10) 0.0002(8) 0.0050(8) -0.0030(8)
N6 0.0213(9) 0.0391(11) 0.0364(11) 0.0095(9) -0.0074(8) -0.0042(8)
C8 0.0230(11) 0.0393(13) 0.0408(13) 0.0062(11) -0.0012(10) -0.0074(10)
C9 0.0224(10) 0.0251(10) 0.0290(11) 0.0018(9) 0.0023(8) -0.0009(9)
C7 0.0201(10) 0.0252(10) 0.0248(10) 0.0015(8) 0.0038(8) 0.0014(8)
C6 0.0212(10) 0.0269(11) 0.0226(9) -0.0012(8) 0.0048(8) -0.0020(8)
C5 0.0229(11) 0.0312(11) 0.0295(11) 0.0058(9) -0.0004(9) 0.0002(9)
C3 0.0182(9) 0.0293(11) 0.0204(9) -0.0007(8) 0.0044(8) -0.0004(8)
N4 0.0306(10) 0.0310(10) 0.0339(10) 0.0095(9) 0.0004(8) -0.0013(9)
C4 0.0254(11) 0.0288(11) 0.0306(11) 0.0043(9) 0.0051(9) -0.0041(9)
O3 0.0252(8) 0.0310(8) 0.0391(9) -0.0076(7) 0.0161(7) -0.0068(6)
O2 0.0213(8) 0.0398(9) 0.0310(8) 0.0046(7) 0.0020(6) -0.0047(7)
O4 0.0279(8) 0.0277(7) 0.0391(9) -0.0095(7) 0.0154(7) -0.0042(7)
O1 0.0184(7) 0.0459(9) 0.0259(8) 0.0059(7) 0.0002(6) -0.0033(7)
C10 0.0175(9) 0.0311(10) 0.0241(10) -0.0012(9) 0.0070(8) 0.0028(9)
N3 0.0172(8) 0.0272(9) 0.0245(8) 0.0007(7) 0.0026(7) -0.0038(7)
N1 0.0197(9) 0.0363(10) 0.0271(9) -0.0010(8) 0.0030(7) -0.0010(8)
C2 0.0213(10) 0.0322(11) 0.0270(10) 0.0029(9) 0.0036(8) -0.0015(9)
C1 0.0235(11) 0.0385(12) 0.0324(11) -0.0045(10) 0.0035(9) -0.0083(10)
C11 0.0168(9) 0.0264(10) 0.0214(9) 0.0003(8) 0.0017(8) -0.0008(8)

loop_
_atom_type_symbol
_atom_type_description
_atom_type_scat_dispersion_real
_atom_type_scat_dispersion_imag
_atom_type_scat_source
C C 0.0033 0.0016 'International Tables Vol C Tables 4.2.6.8 and 6.1.1.4'
H H 0.0000 0.0000 'International Tables Vol C Tables 4.2.6.8 and 6.1.1.4'
Cd Cd -0.8075 1.2024 'International Tables Vol C Tables 4.2.6.8 and 6.1.1.4'
N N 0.0061 0.0033 'International Tables Vol C Tables 4.2.6.8 and 6.1.1.4'
O O 0.0106 0.0060 'International Tables Vol C Tables 4.2.6.8 and 6.1.1.4'

loop_
_geom_angle_atom_site_label_1
_geom_angle_atom_site_label_2
_geom_angle_atom_site_label_3
_geom_angle
_geom_angle_site_symmetry_1
_geom_angle_site_symmetry_3
_geom_angle_publ_flag
N7 Cd1 O3 169.08(6) 4_465 . ?
N7 Cd1 N1 95.33(6) 4_465 . ?
O2 Cd1 N7 85.91(6) . 4_465 ?
O2 Cd1 O3 88.99(6) . . ?
O2 Cd1 O4 110.24(6) . . ?
O2 Cd1 O1 73.64(5) . . ?
O2 Cd1 N1 160.02(6) . . ?
O4 Cd1 N7 100.54(6) . 4_465 ?
O4 Cd1 O3 72.20(5) . . ?
O4 Cd1 N1 89.18(6) . . ?
O1 Cd1 N7 104.65(6) . 4_465 ?
O1 Cd1 O3 83.10(6) . . ?
O1 Cd1 O4 154.75(6) . . ?
O1 Cd1 N1 86.81(6) . . ?
N1 Cd1 O3 92.76(6) . . ?
N6 N5 C6 120.00(17) . . ?
C9 N5 N6 109.60(17) . . ?
C9 N5 C6 130.20(17) . . ?
C1 N2 N3 102.55(18) . . ?
C8 N7 Cd1 132.02(14) . 4_666 ?
C9 N7 Cd1 124.88(14) . 4_666 ?
C9 N7 C8 102.96(18) . . ?
C8 N6 N5 102.37(18) . . ?
N6 C8 N7 115.11(19) . . ?
N7 C9 N5 109.96(18) . . ?
C3 C7 C6 116.55(19) . . ?
C7 C6 N5 120.75(18) . . ?
C5 C6 N5 119.08(18) . . ?
C5 C6 C7 120.14(19) . . ?
N4 C5 C6 122.28(19) . . ?
C7 C3 C4 120.75(18) . . ?
C7 C3 N3 119.98(18) . . ?
C4 C3 N3 119.25(18) . . ?
C4 N4 C5 118.44(19) . . ?
N4 C4 C3 121.8(2) . . ?
C11 O3 Cd1 115.53(13) . . ?
C10 O2 Cd1 114.86(13) . . ?
C11 O4 Cd1 116.74(13) 3_455 . ?
C10 O1 Cd1 115.00(13) 3_355 . ?
O2 C10 C10 117.8(2) . 3_355 ?
O1 C10 O2 124.7(2) 3_355 . ?
O1 C10 C10 117.5(2) 3_355 3_355 ?
N2 N3 C3 120.33(17) . . ?
C2 N3 N2 109.84(17) . . ?
C2 N3 C3 129.82(18) . . ?
C2 N1 Cd1 130.86(15) . . ?
C2 N1 C1 103.44(18) . . ?
C1 N1 Cd1 124.23(14) . . ?
N1 C2 N3 109.69(19) . . ?
N2 C1 N1 114.5(2) . . ?
O3 C11 O4 124.63(19) . 3_455 ?
O3 C11 C11 117.3(2) . 3_455 ?
O4 C11 C11 118.1(2) 3_455 3_455 ?

loop_
_geom_bond_atom_site_label_1
_geom_bond_atom_site_label_2
_geom_bond_distance
_geom_bond_site_symmetry_2
_geom_bond_publ_flag
Cd1 N7 2.3112(18) 4_465 ?
Cd1 O3 2.3393(15) . ?
Cd1 O2 2.2782(15) . ?
Cd1 O4 2.2846(15) . ?
Cd1 O1 2.2816(15) . ?
Cd1 N1 2.3128(17) . ?
N5 N6 1.369(2) . ?
N5 C9 1.335(3) . ?
N5 C6 1.421(3) . ?
N2 N3 1.366(2) . ?
N2 C1 1.312(3) . ?
N7 Cd1 2.3113(18) 4_666 ?
N7 C8 1.358(3) . ?
N7 C9 1.320(3) . ?
N6 C8 1.302(3) . ?
C7 C6 1.385(3) . ?
C7 C3 1.380(3) . ?
C6 C5 1.383(3) . ?
C5 N4 1.334(3) . ?
C3 C4 1.384(3) . ?
C3 N3 1.426(2) . ?
N4 C4 1.331(3) . ?
O3 C11 1.249(2) . ?
O2 C10 1.252(3) . ?
O4 C11 1.253(2) 3_455 ?
O1 C10 1.251(2) 3_355 ?
C10 O1 1.251(2) 3_355 ?
C10 C10 1.571(4) 3_355 ?
N3 C2 1.338(3) . ?
N1 C2 1.322(3) . ?
N1 C1 1.360(3) . ?
C11 O4 1.253(2) 3_455 ?
C11 C11 1.563(4) 3_455 ?
